data_4038937
loop_
_publ_author_name
'Ilkin, Vladimir'
'Berseneva, Vera'
'Beryozkina, Tetyana'
'Glukhareva, Tatiana'
'Dianova, Lidia'
'Dehaen, Wim'
'Seliverstova, Eugenia'
'Bakulev, Vasiliy'

_publ_section_title
;
 Regioselective synthesis of heterocyclic N-sulfonyl amidines from
 heteroaromatic thioamides and sulfonyl azides
;
_journal_name_full 'Beilstein Journal of Organic Chemistry'
_journal_page_first 2937
_journal_page_last 2947
_journal_paper_doi 10.3762/bjoc.16.243
_journal_volume 16
_journal_year 2020
_chemical_formula_moiety 'C17 H14 N4 O5 S'
_chemical_formula_sum 'C17 H14 N4 O5 S'
_chemical_formula_weight 386.38
_space_group_crystal_system monoclinic
_space_group_IT_number 14
_space_group_name_Hall '-P 2yn'
_space_group_name_H-M_alt 'P 1 21/n 1'
_atom_sites_solution_hydrogens geom
_atom_sites_solution_primary direct
_atom_sites_solution_secondary difmap
_audit_creation_date 2017-05-30
_audit_creation_method
;
  Olex2 1.2-ac2
  (compiled 2012.03.27 svn.r2268, GUI svn.r4156)
;
_cell_angle_alpha 90.00
_cell_angle_beta 97.45(5)
_cell_angle_gamma 90.00
_cell_formula_units_Z 4
_cell_length_a 10.210(6)
_cell_length_b 7.242(6)
_cell_length_c 26.864(15)
_cell_measurement_reflns_used 7301
_cell_measurement_temperature 295(2)
_cell_measurement_theta_max 65.1645
_cell_measurement_theta_min 3.3041
_cell_volume 1970(2)
_computing_molecular_graphics
;
O. V. Dolomanov, L. J. Bourhis, R. J. Gildea, J. A. K. Howard and H. Puschmann,
OLEX2: a complete structure solution, refinement and analysis program.
J. Appl. Cryst. (2009). 42, 339-341.
;
_computing_publication_material
;
O. V. Dolomanov, L. J. Bourhis, R. J. Gildea, J. A. K. Howard and H. Puschmann,
OLEX2: a complete structure solution, refinement and analysis program.
J. Appl. Cryst. (2009). 42, 339-341.
;
_computing_structure_refinement
;
SHELXL, G.M. Sheldrick, Acta Cryst.
(2008). A64, 112-122
;
_computing_structure_solution
;
SHELXS, G.M. Sheldrick, Acta Cryst.
(2008). A64, 112-122
;
_diffrn_ambient_temperature 295(2)
_diffrn_measured_fraction_theta_full 0.995
_diffrn_measured_fraction_theta_max 0.995
_diffrn_measurement_device_type 'Xcalibur 3'
_diffrn_measurement_method 'phi and omega scans'
_diffrn_radiation_monochromator graphite
_diffrn_radiation_type CuK\a
_diffrn_radiation_wavelength 1.54184
_diffrn_reflns_av_R_equivalents 0.0544
_diffrn_reflns_av_unetI/netI 0.0366
_diffrn_reflns_limit_h_max 11
_diffrn_reflns_limit_h_min -12
_diffrn_reflns_limit_k_max 8
_diffrn_reflns_limit_k_min -8
_diffrn_reflns_limit_l_max 31
_diffrn_reflns_limit_l_min -31
_diffrn_reflns_number 21371
_diffrn_reflns_theta_full 65.66
_diffrn_reflns_theta_max 65.65
_diffrn_reflns_theta_min 3.32
_diffrn_source 'fine-focus sealed tube'
_exptl_absorpt_coefficient_mu 1.771
_exptl_absorpt_correction_T_max 1.24538
_exptl_absorpt_correction_T_min 0.71645
_exptl_absorpt_correction_type multi-scan
_exptl_absorpt_process_details
;
CrysAlis RED, Oxford Diffraction Ltd.,
Version 1.171.29.9 (release 23-03-2006 CrysAlis171 .NET)
(compiled Mar 23 2006,23:39:28)
Empirical absorption correction using spherical harmonics,
 implemented in SCALE3 ABSPACK scaling algorithm.
;
_exptl_crystal_colour yellow
_exptl_crystal_colour_primary yellow
_exptl_crystal_density_diffrn 1.303
_exptl_crystal_density_method 'not measured'
_exptl_crystal_description prism
_exptl_crystal_F_000 800
_exptl_crystal_size_max 0.45
_exptl_crystal_size_mid 0.35
_exptl_crystal_size_min 0.25
_refine_diff_density_max 0.297
_refine_diff_density_min -0.251
_refine_diff_density_rms 0.059
_refine_ls_extinction_coef 0.0011(3)
_refine_ls_extinction_expression Fc^*^=kFc[1+0.001xFc^2^\l^3^/sin(2\q)]^-1/4^
_refine_ls_extinction_method SHELXL
_refine_ls_goodness_of_fit_ref 1.009
_refine_ls_hydrogen_treatment mixed
_refine_ls_matrix_type full
_refine_ls_number_parameters 254
_refine_ls_number_reflns 3397
_refine_ls_number_restraints 0
_refine_ls_restrained_S_all 1.009
_refine_ls_R_factor_all 0.0544
_refine_ls_R_factor_gt 0.0462
_refine_ls_shift/su_max 0.000
_refine_ls_shift/su_mean 0.000
_refine_ls_structure_factor_coef Fsqd
_refine_ls_weighting_details 'calc w=1/[\s^2^(Fo^2^)+(0.0920P)^2^+0.0000P] where P=(Fo^2^+2Fc^2^)/3'
_refine_ls_weighting_scheme calc
_refine_ls_wR_factor_gt 0.1285
_refine_ls_wR_factor_ref 0.1316
_reflns_number_gt 2563
_reflns_number_total 3397
_reflns_threshold_expression >2sigma(I)
_cod_data_source_file 3ag.CIF
_cod_data_source_block dc
_cod_database_code 4038937

loop_
_space_group_symop_id
_space_group_symop_operation_xyz
1 'x, y, z'
2 '-x+1/2, y+1/2, -z+1/2'
3 '-x, -y, -z'
4 'x-1/2, -y-1/2, z-1/2'

loop_
_atom_site_label
_atom_site_type_symbol
_atom_site_fract_x
_atom_site_fract_y
_atom_site_fract_z
_atom_site_U_iso_or_equiv
_atom_site_adp_type
_atom_site_occupancy
_atom_site_symmetry_multiplicity
_atom_site_calc_flag
_atom_site_refinement_flags
_atom_site_disorder_assembly
_atom_site_disorder_group
S1 S 0.24568(5) 0.02618(8) 0.18730(2) 0.0505(2) Uani 1 1 d . . .
O1 O -0.30389(16) -0.1594(3) 0.15640(6) 0.0665(5) Uani 1 1 d . . .
O3 O 0.29425(16) 0.1150(3) 0.23378(6) 0.0624(5) Uani 1 1 d . . .
O2 O 0.32713(16) -0.1126(3) 0.16963(7) 0.0672(5) Uani 1 1 d . . .
N1 N 0.10144(18) -0.0596(3) 0.18552(7) 0.0488(4) Uani 1 1 d . . .
C17 C 0.01519(19) -0.0007(3) 0.21444(8) 0.0431(5) Uani 1 1 d . . .
C11 C 0.2198(2) 0.1984(3) 0.14061(8) 0.0492(5) Uani 1 1 d . . .
N4 N 0.0367(2) 0.1127(3) 0.25249(8) 0.0541(5) Uani 1 1 d . . .
O4 O 0.1405(3) 0.5458(4) -0.01522(8) 0.1005(8) Uani 1 1 d . . .
C15 C 0.1768(3) 0.5112(3) 0.11683(10) 0.0661(7) Uani 1 1 d . . .
H15 H 0.1646 0.6343 0.1250 0.079 Uiso 1 1 calc R . .
C14 C 0.1685(3) 0.4563(4) 0.06774(9) 0.0616(6) Uani 1 1 d . . .
N3 N 0.1407(3) 0.5941(4) 0.02795(10) 0.0794(7) Uani 1 1 d . . .
C3 C -0.1189(2) -0.0733(3) 0.20158(8) 0.0463(5) Uani 1 1 d . . .
C16 C 0.2037(3) 0.3795(3) 0.15381(9) 0.0588(6) Uani 1 1 d . . .
H16 H 0.2108 0.4131 0.1875 0.071 Uiso 1 1 calc R . .
C13 C 0.1840(3) 0.2767(4) 0.05407(9) 0.0718(7) Uani 1 1 d . . .
H13 H 0.1770 0.2433 0.0204 0.086 Uiso 1 1 calc R . .
O5 O 0.1136(3) 0.7499(4) 0.03979(10) 0.1161(9) Uani 1 1 d . . .
N2 N -0.32502(19) -0.1724(3) 0.20667(8) 0.0599(5) Uani 1 1 d . . .
C4 C -0.2161(2) -0.1200(3) 0.23319(9) 0.0498(5) Uani 1 1 d . . .
C12 C 0.2102(3) 0.1475(4) 0.09102(9) 0.0672(7) Uani 1 1 d . . .
H12 H 0.2215 0.0245 0.0826 0.081 Uiso 1 1 calc R . .
C5 C -0.2081(2) -0.1275(3) 0.28777(9) 0.0525(5) Uani 1 1 d . . .
C10 C -0.3156(3) -0.0756(3) 0.31150(11) 0.0637(6) Uani 1 1 d . . .
H10 H -0.3920 -0.0313 0.2927 0.076 Uiso 1 1 calc R . .
C8 C -0.1965(4) -0.1555(6) 0.39075(12) 0.0940(10) Uani 1 1 d . . .
H8 H -0.1922 -0.1641 0.4255 0.113 Uiso 1 1 calc R . .
C1 C -0.1410(3) -0.0848(5) 0.10350(10) 0.0749(8) Uani 1 1 d . . .
H1A H -0.2156 -0.0432 0.0808 0.112 Uiso 1 1 calc R . .
H1B H -0.1122 -0.2024 0.0926 0.112 Uiso 1 1 calc R . .
H1C H -0.0704 0.0030 0.1040 0.112 Uiso 1 1 calc R . .
C2 C -0.1793(2) -0.1029(3) 0.15444(9) 0.0566(6) Uani 1 1 d . . .
C9 C -0.3085(3) -0.0899(4) 0.36275(12) 0.0806(9) Uani 1 1 d . . .
H9 H -0.3803 -0.0547 0.3786 0.097 Uiso 1 1 calc R . .
C7 C -0.0912(4) -0.2080(6) 0.36766(11) 0.0943(11) Uani 1 1 d . . .
H7 H -0.0155 -0.2531 0.3867 0.113 Uiso 1 1 calc R . .
C6 C -0.0963(3) -0.1949(4) 0.31646(10) 0.0690(7) Uani 1 1 d . . .
H6 H -0.0241 -0.2316 0.3010 0.083 Uiso 1 1 calc R . .
H4A H 0.116(3) 0.155(4) 0.2606(9) 0.059(7) Uiso 1 1 d . . .
H4B H -0.028(3) 0.152(4) 0.2687(10) 0.067(8) Uiso 1 1 d . . .

loop_
_atom_site_aniso_label
_atom_site_aniso_U_11
_atom_site_aniso_U_22
_atom_site_aniso_U_33
_atom_site_aniso_U_23
_atom_site_aniso_U_13
_atom_site_aniso_U_12
S1 0.0408(3) 0.0594(4) 0.0531(3) 0.0019(2) 0.0126(2) -0.0006(2)
O1 0.0500(9) 0.0782(12) 0.0708(11) -0.0026(9) 0.0061(8) -0.0129(8)
O3 0.0498(8) 0.0863(12) 0.0508(9) 0.0023(8) 0.0055(7) -0.0108(8)
O2 0.0520(9) 0.0740(11) 0.0791(12) 0.0041(9) 0.0222(8) 0.0151(8)
N1 0.0459(10) 0.0489(10) 0.0537(10) -0.0015(8) 0.0144(8) -0.0025(8)
C17 0.0417(11) 0.0405(11) 0.0483(11) 0.0036(9) 0.0102(8) 0.0004(8)
C11 0.0432(11) 0.0558(13) 0.0506(12) -0.0032(10) 0.0140(9) -0.0095(10)
N4 0.0415(10) 0.0579(12) 0.0649(12) -0.0116(9) 0.0145(9) -0.0020(9)
O4 0.133(2) 0.1138(18) 0.0589(12) 0.0175(12) 0.0263(12) 0.0004(16)
C15 0.0834(18) 0.0487(13) 0.0663(15) -0.0056(11) 0.0098(13) -0.0096(12)
C14 0.0687(15) 0.0626(15) 0.0541(13) 0.0060(11) 0.0097(11) -0.0099(12)
N3 0.0945(18) 0.0756(17) 0.0681(16) 0.0117(12) 0.0110(13) -0.0122(14)
C3 0.0413(11) 0.0451(11) 0.0540(12) 0.0003(9) 0.0117(9) -0.0015(9)
C16 0.0690(15) 0.0601(14) 0.0477(12) -0.0086(10) 0.0093(11) -0.0111(12)
C13 0.098(2) 0.0731(17) 0.0471(13) -0.0064(12) 0.0191(13) -0.0052(15)
O5 0.172(3) 0.0709(15) 0.0992(17) 0.0117(13) -0.0043(16) 0.0004(16)
N2 0.0492(10) 0.0623(12) 0.0700(12) 0.0016(10) 0.0151(9) -0.0089(9)
C4 0.0424(11) 0.0443(11) 0.0648(14) 0.0034(10) 0.0151(10) -0.0018(9)
C12 0.0931(19) 0.0580(14) 0.0539(14) -0.0067(11) 0.0225(13) -0.0005(13)
C5 0.0526(12) 0.0472(12) 0.0613(13) 0.0007(10) 0.0218(10) -0.0027(10)
C10 0.0566(14) 0.0558(14) 0.0834(18) -0.0037(12) 0.0269(13) -0.0015(11)
C8 0.099(2) 0.123(3) 0.0644(18) 0.0072(18) 0.0292(17) 0.003(2)
C1 0.0703(17) 0.097(2) 0.0580(15) -0.0001(14) 0.0100(13) -0.0095(15)
C2 0.0474(12) 0.0602(14) 0.0629(14) -0.0007(11) 0.0094(10) -0.0043(11)
C9 0.085(2) 0.0839(19) 0.082(2) -0.0096(15) 0.0477(17) -0.0026(16)
C7 0.088(2) 0.131(3) 0.0666(17) 0.0208(18) 0.0186(16) 0.019(2)
C6 0.0611(15) 0.0789(18) 0.0706(16) 0.0116(13) 0.0223(12) 0.0116(13)

loop_
_atom_type_symbol
_atom_type_description
_atom_type_scat_dispersion_real
_atom_type_scat_dispersion_imag
_atom_type_scat_source
C C 0.0181 0.0091 'International Tables Vol C Tables 4.2.6.8 and 6.1.1.4'
H H 0.0000 0.0000 'International Tables Vol C Tables 4.2.6.8 and 6.1.1.4'
N N 0.0311 0.0180 'International Tables Vol C Tables 4.2.6.8 and 6.1.1.4'
O O 0.0492 0.0322 'International Tables Vol C Tables 4.2.6.8 and 6.1.1.4'
S S 0.3331 0.5567 'International Tables Vol C Tables 4.2.6.8 and 6.1.1.4'

loop_
_geom_angle_atom_site_label_1
_geom_angle_atom_site_label_2
_geom_angle_atom_site_label_3
_geom_angle
_geom_angle_site_symmetry_1
_geom_angle_site_symmetry_3
_geom_angle_publ_flag
O3 S1 N1 114.51(10) . . ?
O3 S1 C11 107.74(12) . . ?
O2 S1 O3 117.10(12) . . ?
O2 S1 N1 106.98(12) . . ?
O2 S1 C11 107.57(11) . . ?
N1 S1 C11 101.65(11) . . ?
C2 O1 N2 108.88(18) . . ?
C17 N1 S1 122.77(16) . . ?
N1 C17 C3 114.82(19) . . ?
N4 C17 N1 127.3(2) . . ?
N4 C17 C3 117.85(19) . . ?
C16 C11 S1 120.22(17) . . ?
C12 C11 S1 119.01(19) . . ?
C12 C11 C16 120.7(2) . . ?
C17 N4 H4A 118.4(17) . . ?
C17 N4 H4B 121.5(18) . . ?
H4A N4 H4B 120(2) . . ?
C14 C15 H15 120.8 . . ?
C14 C15 C16 118.3(2) . . ?
C16 C15 H15 120.8 . . ?
C15 C14 N3 119.2(3) . . ?
C13 C14 C15 122.7(2) . . ?
C13 C14 N3 118.1(2) . . ?
O4 N3 C14 118.6(3) . . ?
O4 N3 O5 123.2(3) . . ?
O5 N3 C14 118.2(3) . . ?
C4 C3 C17 130.1(2) . . ?
C2 C3 C17 125.2(2) . . ?
C2 C3 C4 104.6(2) . . ?
C11 C16 C15 119.6(2) . . ?
C11 C16 H16 120.2 . . ?
C15 C16 H16 120.2 . . ?
C14 C13 H13 120.8 . . ?
C12 C13 C14 118.4(2) . . ?
C12 C13 H13 120.8 . . ?
C4 N2 O1 106.39(18) . . ?
C3 C4 C5 130.8(2) . . ?
N2 C4 C3 110.8(2) . . ?
N2 C4 C5 118.3(2) . . ?
C11 C12 H12 119.9 . . ?
C13 C12 C11 120.2(3) . . ?
C13 C12 H12 119.9 . . ?
C10 C5 C4 120.4(2) . . ?
C6 C5 C4 120.6(2) . . ?
C6 C5 C10 119.0(2) . . ?
C5 C10 H10 120.1 . . ?
C9 C10 C5 119.8(3) . . ?
C9 C10 H10 120.1 . . ?
C9 C8 H8 120.1 . . ?
C7 C8 H8 120.1 . . ?
C7 C8 C9 119.9(3) . . ?
H1A C1 H1B 109.5 . . ?
H1A C1 H1C 109.5 . . ?
H1B C1 H1C 109.5 . . ?
C2 C1 H1A 109.5 . . ?
C2 C1 H1B 109.5 . . ?
C2 C1 H1C 109.5 . . ?
O1 C2 C3 109.3(2) . . ?
O1 C2 C1 115.4(2) . . ?
C3 C2 C1 135.3(2) . . ?
C10 C9 H9 119.7 . . ?
C8 C9 C10 120.6(3) . . ?
C8 C9 H9 119.7 . . ?
C8 C7 H7 119.8 . . ?
C8 C7 C6 120.5(3) . . ?
C6 C7 H7 119.8 . . ?
C5 C6 H6 119.8 . . ?
C7 C6 C5 120.3(3) . . ?
C7 C6 H6 119.8 . . ?

loop_
_geom_bond_atom_site_label_1
_geom_bond_atom_site_label_2
_geom_bond_distance
_geom_bond_site_symmetry_2
_geom_bond_publ_flag
S1 O3 1.4346(19) . ?
S1 O2 1.4246(19) . ?
S1 N1 1.594(2) . ?
S1 C11 1.764(2) . ?
O1 N2 1.398(3) . ?
O1 C2 1.344(3) . ?
N1 C17 1.319(3) . ?
C17 N4 1.307(3) . ?
C17 C3 1.466(3) . ?
C11 C16 1.374(4) . ?
C11 C12 1.374(3) . ?
N4 H4A 0.87(3) . ?
N4 H4B 0.88(3) . ?
O4 N3 1.211(3) . ?
C15 H15 0.9300 . ?
C15 C14 1.369(4) . ?
C15 C16 1.379(4) . ?
C14 N3 1.463(4) . ?
C14 C13 1.366(4) . ?
N3 O5 1.214(4) . ?
C3 C4 1.428(3) . ?
C3 C2 1.351(3) . ?
C16 H16 0.9300 . ?
C13 H13 0.9300 . ?
C13 C12 1.365(4) . ?
N2 C4 1.297(3) . ?
C4 C5 1.459(3) . ?
C12 H12 0.9300 . ?
C5 C10 1.391(3) . ?
C5 C6 1.381(4) . ?
C10 H10 0.9300 . ?
C10 C9 1.373(4) . ?
C8 H8 0.9300 . ?
C8 C9 1.370(5) . ?
C8 C7 1.362(5) . ?
C1 H1A 0.9600 . ?
C1 H1B 0.9600 . ?
C1 H1C 0.9600 . ?
C1 C2 1.477(4) . ?
C9 H9 0.9300 . ?
C7 H7 0.9300 . ?
C7 C6 1.373(4) . ?
C6 H6 0.9300 . ?

loop_
_geom_torsion_atom_site_label_1
_geom_torsion_atom_site_label_2
_geom_torsion_atom_site_label_3
_geom_torsion_atom_site_label_4
_geom_torsion
_geom_torsion_site_symmetry_1
_geom_torsion_site_symmetry_2
_geom_torsion_site_symmetry_3
_geom_torsion_site_symmetry_4
_geom_torsion_publ_flag
S1 N1 C17 N4 -10.2(3) . . . . ?
S1 N1 C17 C3 169.90(15) . . . . ?
S1 C11 C16 C15 -176.68(19) . . . . ?
S1 C11 C12 C13 176.9(2) . . . . ?
O1 N2 C4 C3 -0.8(3) . . . . ?
O1 N2 C4 C5 -177.34(19) . . . . ?
O3 S1 N1 C17 23.7(2) . . . . ?
O3 S1 C11 C16 -21.4(2) . . . . ?
O3 S1 C11 C12 161.53(19) . . . . ?
O2 S1 N1 C17 155.19(18) . . . . ?
O2 S1 C11 C16 -148.48(19) . . . . ?
O2 S1 C11 C12 34.5(2) . . . . ?
N1 S1 C11 C16 99.3(2) . . . . ?
N1 S1 C11 C12 -77.8(2) . . . . ?
N1 C17 C3 C4 145.5(2) . . . . ?
N1 C17 C3 C2 -37.7(3) . . . . ?
C17 C3 C4 N2 177.1(2) . . . . ?
C17 C3 C4 C5 -6.9(4) . . . . ?
C17 C3 C2 O1 -176.3(2) . . . . ?
C17 C3 C2 C1 2.5(5) . . . . ?
C11 S1 N1 C17 -92.2(2) . . . . ?
N4 C17 C3 C4 -34.4(3) . . . . ?
N4 C17 C3 C2 142.4(2) . . . . ?
C15 C14 N3 O4 176.1(3) . . . . ?
C15 C14 N3 O5 -6.8(4) . . . . ?
C15 C14 C13 C12 -0.7(5) . . . . ?
C14 C15 C16 C11 -0.7(4) . . . . ?
C14 C13 C12 C11 0.3(4) . . . . ?
N3 C14 C13 C12 179.9(3) . . . . ?
C3 C4 C5 C10 144.1(2) . . . . ?
C3 C4 C5 C6 -39.2(4) . . . . ?
C16 C11 C12 C13 -0.1(4) . . . . ?
C16 C15 C14 N3 -179.7(2) . . . . ?
C16 C15 C14 C13 0.9(4) . . . . ?
C13 C14 N3 O4 -4.4(4) . . . . ?
C13 C14 N3 O5 172.7(3) . . . . ?
N2 O1 C2 C3 -1.7(3) . . . . ?
N2 O1 C2 C1 179.2(2) . . . . ?
N2 C4 C5 C10 -40.2(3) . . . . ?
N2 C4 C5 C6 136.5(3) . . . . ?
C4 C3 C2 O1 1.1(3) . . . . ?
C4 C3 C2 C1 180.0(3) . . . . ?
C4 C5 C10 C9 177.5(2) . . . . ?
C4 C5 C6 C7 -177.6(3) . . . . ?
C12 C11 C16 C15 0.3(4) . . . . ?
C5 C10 C9 C8 -0.2(5) . . . . ?
C10 C5 C6 C7 -0.8(4) . . . . ?
C8 C7 C6 C5 0.3(6) . . . . ?
C2 O1 N2 C4 1.5(3) . . . . ?
C2 C3 C4 N2 -0.2(3) . . . . ?
C2 C3 C4 C5 175.8(2) . . . . ?
C9 C8 C7 C6 0.3(6) . . . . ?
C7 C8 C9 C10 -0.4(6) . . . . ?
C6 C5 C10 C9 0.8(4) . . . . ?
